data_7016726
loop_
_publ_author_name
'Escuer, Albert'
'Vlahopoulou, Gina'
'Mautner, Franz A.'

_publ_section_title
;
 Use of 6-methylpyridine-2-carbaldehydeoxime in nickel(ii) carboxylate
 chemistry: synthetic, structural and magnetic properties of penta and
 hexanuclear complexes.
;
_journal_issue 39
_journal_name_full 'Dalton transactions (Cambridge, England : 2003)'
_journal_page_first 10109
_journal_page_last 10116
_journal_paper_doi 10.1039/c1dt10657k
_journal_volume 40
_journal_year 2011
_chemical_formula_moiety 'C84 H72 N12 Ni6 O18'
_chemical_formula_sum 'C84 H72 N12 Ni6 O18'
_chemical_formula_weight 1889.68
_chemical_name_common Ni6-benzoato-cluster
_chemical_name_systematic
;
?
;
_space_group_IT_number 2
_symmetry_cell_setting triclinic
_symmetry_space_group_name_Hall '-P 1'
_symmetry_space_group_name_H-M 'P -1'
_atom_sites_solution_hydrogens geom
_atom_sites_solution_primary direct
_atom_sites_solution_secondary difmap
_audit_creation_method SHELXL-97
_cell_angle_alpha 114.766(2)
_cell_angle_beta 100.937(3)
_cell_angle_gamma 99.045(3)
_cell_formula_units_Z 1
_cell_length_a 12.0616(12)
_cell_length_b 12.9951(6)
_cell_length_c 15.3500(7)
_cell_measurement_reflns_used 2000
_cell_measurement_temperature 100(2)
_cell_measurement_theta_max 25.00
_cell_measurement_theta_min 1.80
_cell_volume 2068.0(3)
_computing_cell_refinement 'Bruker SAINT'
_computing_data_collection 'Bruker SMART'
_computing_data_reduction 'Bruker SHELXTL'
_computing_molecular_graphics SHELXTL/PC
_computing_publication_material SHELXTL/PC
_computing_structure_refinement 'SHELXL-97 (Sheldrick, 2008)'
_computing_structure_solution 'SHELXS-97 (Sheldrick, 2008)'
_diffrn_ambient_temperature 100(2)
_diffrn_measured_fraction_theta_full 0.964
_diffrn_measured_fraction_theta_max 0.964
_diffrn_measurement_device_type 'Bruker PII CCD'
_diffrn_measurement_method \wscans
_diffrn_radiation_monochromator graphite
_diffrn_radiation_source 'fine-focus sealed tube'
_diffrn_radiation_type MoK\a
_diffrn_radiation_wavelength 0.71073
_diffrn_reflns_av_R_equivalents 0.0000
_diffrn_reflns_av_sigmaI/netI 0.0307
_diffrn_reflns_limit_h_max 13
_diffrn_reflns_limit_h_min -14
_diffrn_reflns_limit_k_max 14
_diffrn_reflns_limit_k_min -15
_diffrn_reflns_limit_l_max 18
_diffrn_reflns_limit_l_min 0
_diffrn_reflns_number 7035
_diffrn_reflns_theta_full 25.00
_diffrn_reflns_theta_max 25.00
_diffrn_reflns_theta_min 1.73
_exptl_absorpt_coefficient_mu 1.414
_exptl_absorpt_correction_T_max 0.771
_exptl_absorpt_correction_T_min 0.633
_exptl_absorpt_correction_type multi-scan
_exptl_absorpt_process_details SADABS
_exptl_crystal_colour green
_exptl_crystal_density_diffrn 1.517
_exptl_crystal_density_method 'not measured'
_exptl_crystal_description irregular
_exptl_crystal_F_000 972
_exptl_crystal_size_max 0.34
_exptl_crystal_size_mid 0.26
_exptl_crystal_size_min 0.18
_refine_diff_density_max 0.617
_refine_diff_density_min -0.353
_refine_diff_density_rms 0.072
_refine_ls_extinction_method none
_refine_ls_goodness_of_fit_ref 1.069
_refine_ls_matrix_type full
_refine_ls_number_parameters 544
_refine_ls_number_reflns 7035
_refine_ls_number_restraints 0
_refine_ls_restrained_S_all 1.069
_refine_ls_R_factor_all 0.0465
_refine_ls_R_factor_gt 0.0341
_refine_ls_shift/su_max 0.001
_refine_ls_shift/su_mean 0.000
_refine_ls_structure_factor_coef Fsqd
_refine_ls_weighting_details 'calc w=1/[\s^2^(Fo^2^)+(0.0396P)^2^+2.5854P] where P=(Fo^2^+2Fc^2^)/3'
_refine_ls_weighting_scheme calc
_refine_ls_wR_factor_gt 0.0838
_refine_ls_wR_factor_ref 0.0885
_reflns_number_gt 5740
_reflns_number_total 7035
_reflns_threshold_expression >2sigma(I)
_cod_data_source_file c1dt10657k.txt
_cod_data_source_block TZ328C-K
_cod_depositor_comments
;
The following automatic conversions were performed:

'_symmetry_cell_setting' value 'Triclinic' changed to 'triclinic'
according to /home/saulius/struct/CIF-dictionaries/cif_core.dic
dictionary named 'cif_core.dic' version 2.4.1 from 2010-06-29.

Automatic conversion script
Id: cif_fix_values 1715 2011-07-08 13:25:40Z adriana 
;
_cod_database_code 7016726

loop_
_symmetry_equiv_pos_as_xyz
'x, y, z'
'-x, -y, -z'

loop_
_atom_site_label
_atom_site_type_symbol
_atom_site_fract_x
_atom_site_fract_y
_atom_site_fract_z
_atom_site_U_iso_or_equiv
_atom_site_adp_type
_atom_site_occupancy
_atom_site_symmetry_multiplicity
_atom_site_calc_flag
_atom_site_refinement_flags
Ni1 Ni 0.52990(3) 0.50036(3) 0.31726(3) 0.01780(10) Uani 1 1 d .
Ni2 Ni 0.72187(3) 0.49183(3) 0.61751(3) 0.01797(10) Uani 1 1 d .
Ni3 Ni 0.69352(3) 0.70723(3) 0.54954(3) 0.01768(10) Uani 1 1 d .
N1 N 0.5565(2) 0.3441(2) 0.20458(19) 0.0212(6) Uani 1 1 d .
N2 N 0.6585(2) 0.4685(2) 0.40189(18) 0.0176(5) Uani 1 1 d .
N3 N 0.5761(2) 0.3527(2) 0.54457(19) 0.0188(5) Uani 1 1 d .
N4 N 0.7960(2) 0.3521(2) 0.5432(2) 0.0216(6) Uani 1 1 d .
N5 N 0.63302(19) 0.6939(2) 0.66107(19) 0.0186(5) Uani 1 1 d .
N6 N 0.6774(2) 0.8871(2) 0.6365(2) 0.0228(6) Uani 1 1 d .
O1 O 0.38287(17) 0.40362(17) 0.32645(16) 0.0213(5) Uani 1 1 d .
O2 O 0.71164(16) 0.53893(17) 0.50032(15) 0.0182(4) Uani 1 1 d .
O3 O 0.75222(17) 0.45986(19) 0.73806(16) 0.0247(5) Uani 1 1 d .
O4 O 0.42207(17) 0.54658(19) 0.22886(16) 0.0231(5) Uani 1 1 d .
O5 O 0.86274(17) 0.63388(19) 0.70109(17) 0.0249(5) Uani 1 1 d .
O6 O 0.53135(16) 0.64346(17) 0.44311(15) 0.0193(4) Uani 1 1 d .
O7 O 0.66156(17) 0.59810(18) 0.29462(16) 0.0238(5) Uani 1 1 d .
O8 O 0.77099(17) 0.73212(18) 0.45047(16) 0.0216(5) Uani 1 1 d .
O9 O 0.85869(17) 0.77061(18) 0.64674(16) 0.0219(5) Uani 1 1 d .
C1 C 0.3944(3) 0.3041(3) 0.0634(3) 0.0348(8) Uani 1 1 d .
H1A H 0.3410 0.3148 0.1054 0.052 Uiso 1 1 calc R
H1B H 0.3535 0.2403 -0.0040 0.052 Uiso 1 1 calc R
H1C H 0.4209 0.3770 0.0597 0.052 Uiso 1 1 calc R
C2 C 0.4973(3) 0.2739(3) 0.1076(2) 0.0258(7) Uani 1 1 d .
C3 C 0.5301(3) 0.1735(3) 0.0497(3) 0.0321(8) Uani 1 1 d .
H3 H 0.4864 0.1242 -0.0183 0.039 Uiso 1 1 calc R
C4 C 0.6261(3) 0.1464(3) 0.0916(3) 0.0351(8) Uani 1 1 d .
H4 H 0.6500 0.0796 0.0527 0.042 Uiso 1 1 calc R
C5 C 0.6867(3) 0.2185(3) 0.1913(3) 0.0297(8) Uani 1 1 d .
H5 H 0.7533 0.2023 0.2218 0.036 Uiso 1 1 calc R
C6 C 0.6490(3) 0.3150(3) 0.2464(2) 0.0220(7) Uani 1 1 d .
C7 C 0.7058(3) 0.3889(3) 0.3528(2) 0.0212(7) Uani 1 1 d .
H7 H 0.7756 0.3788 0.3851 0.025 Uiso 1 1 calc R
C8 C 1.0023(3) 0.4603(3) 0.6135(3) 0.0396(9) Uani 1 1 d .
H8A H 0.9917 0.5262 0.6003 0.059 Uiso 1 1 calc R
H8B H 1.0788 0.4471 0.6071 0.059 Uiso 1 1 calc R
H8C H 0.9985 0.4787 0.6814 0.059 Uiso 1 1 calc R
C9 C 0.9080(3) 0.3523(3) 0.5399(3) 0.0287(8) Uani 1 1 d .
C10 C 0.9334(3) 0.2554(3) 0.4707(3) 0.0339(9) Uani 1 1 d .
H10 H 1.0120 0.2582 0.4688 0.041 Uiso 1 1 calc R
C11 C 0.8454(3) 0.1554(3) 0.4049(3) 0.0344(9) Uani 1 1 d .
H11 H 0.8624 0.0894 0.3570 0.041 Uiso 1 1 calc R
C12 C 0.7311(3) 0.1528(3) 0.4098(3) 0.0285(7) Uani 1 1 d .
H12 H 0.6686 0.0846 0.3664 0.034 Uiso 1 1 calc R
C13 C 0.7106(3) 0.2523(3) 0.4796(2) 0.0213(7) Uani 1 1 d .
C14 C 0.5917(3) 0.2544(3) 0.4869(2) 0.0214(7) Uani 1 1 d .
H14 H 0.5283 0.1855 0.4502 0.026 Uiso 1 1 calc R
C15 C 0.7031(4) 0.9688(4) 0.5230(3) 0.0548(12) Uani 1 1 d .
H15A H 0.7545 0.9177 0.5010 0.082 Uiso 1 1 calc R
H15B H 0.7360 1.0456 0.5280 0.082 Uiso 1 1 calc R
H15C H 0.6253 0.9330 0.4743 0.082 Uiso 1 1 calc R
C16 C 0.6930(3) 0.9841(3) 0.6235(3) 0.0343(8) Uani 1 1 d .
C17 C 0.6957(3) 1.0926(3) 0.6970(3) 0.0422(10) Uani 1 1 d .
H17 H 0.7123 1.1602 0.6871 0.051 Uiso 1 1 calc R
C18 C 0.6744(3) 1.1025(3) 0.7845(3) 0.0369(9) Uani 1 1 d .
H18 H 0.6758 1.1767 0.8357 0.044 Uiso 1 1 calc R
C19 C 0.6511(3) 1.0033(3) 0.7966(3) 0.0299(8) Uani 1 1 d .
H19 H 0.6330 1.0072 0.8553 0.036 Uiso 1 1 calc R
C20 C 0.6542(2) 0.8972(3) 0.7218(2) 0.0232(7) Uani 1 1 d .
C21 C 0.6303(3) 0.7895(3) 0.7320(2) 0.0244(7) Uani 1 1 d .
H21 H 0.6131 0.7908 0.7903 0.029 Uiso 1 1 calc R
C22 C 0.7475(2) 0.6833(3) 0.3569(2) 0.0208(7) Uani 1 1 d .
C23 C 0.8297(3) 0.7324(3) 0.3125(3) 0.0255(7) Uani 1 1 d .
C24 C 0.8166(3) 0.6731(3) 0.2112(3) 0.0455(10) Uani 1 1 d .
H24 H 0.7557 0.6027 0.1708 0.055 Uiso 1 1 calc R
C25 C 0.8913(4) 0.7144(4) 0.1664(3) 0.0518(11) Uani 1 1 d .
H25 H 0.8819 0.6721 0.0966 0.062 Uiso 1 1 calc R
C26 C 0.9783(3) 0.8168(3) 0.2248(3) 0.0422(10) Uani 1 1 d .
H26 H 1.0302 0.8451 0.1955 0.051 Uiso 1 1 calc R
C27 C 0.9909(3) 0.8787(4) 0.3256(3) 0.0408(9) Uani 1 1 d .
H27 H 1.0495 0.9511 0.3650 0.049 Uiso 1 1 calc R
C28 C 0.9180(3) 0.8360(3) 0.3702(3) 0.0328(8) Uani 1 1 d .
H28 H 0.9288 0.8778 0.4402 0.039 Uiso 1 1 calc R
C29 C 0.8957(3) 0.7352(3) 0.7088(2) 0.0236(7) Uani 1 1 d .
C30 C 0.9868(3) 0.8237(3) 0.8049(3) 0.0289(8) Uani 1 1 d .
C31 C 1.0360(3) 0.9347(3) 0.8172(3) 0.0340(8) Uani 1 1 d .
H31 H 1.0144 0.9533 0.7638 0.041 Uiso 1 1 calc R
C32 C 1.1164(3) 1.0188(3) 0.9068(3) 0.0420(9) Uani 1 1 d .
H32 H 1.1505 1.0939 0.9139 0.050 Uiso 1 1 calc R
C33 C 1.1467(3) 0.9942(4) 0.9850(3) 0.0459(10) Uani 1 1 d .
H33 H 1.2008 1.0524 1.0466 0.055 Uiso 1 1 calc R
C34 C 1.0979(4) 0.8833(4) 0.9740(3) 0.0472(10) Uani 1 1 d .
H34 H 1.1186 0.8663 1.0284 0.057 Uiso 1 1 calc R
C35 C 1.0193(3) 0.7973(3) 0.8842(3) 0.0363(8) Uani 1 1 d .
H35 H 0.9879 0.7213 0.8766 0.044 Uiso 1 1 calc R
C36 C 0.3175(3) 0.5527(3) 0.2139(2) 0.0214(7) Uani 1 1 d .
C37 C 0.2717(3) 0.5772(3) 0.1279(2) 0.0226(7) Uani 1 1 d .
C38 C 0.3403(3) 0.5827(3) 0.0654(3) 0.0270(7) Uani 1 1 d .
H38 H 0.4167 0.5717 0.0776 0.032 Uiso 1 1 calc R
C39 C 0.2981(3) 0.6038(3) -0.0138(3) 0.0333(8) Uani 1 1 d .
H39 H 0.3454 0.6067 -0.0561 0.040 Uiso 1 1 calc R
C40 C 0.1878(3) 0.6208(3) -0.0321(3) 0.0319(8) Uani 1 1 d .
H40 H 0.1588 0.6346 -0.0871 0.038 Uiso 1 1 calc R
C41 C 0.1194(3) 0.6176(3) 0.0303(3) 0.0308(8) Uani 1 1 d .
H41 H 0.0441 0.6311 0.0190 0.037 Uiso 1 1 calc R
C42 C 0.1605(3) 0.5948(3) 0.1094(2) 0.0263(7) Uani 1 1 d .
H42 H 0.1126 0.5912 0.1511 0.032 Uiso 1 1 calc R

loop_
_atom_site_aniso_label
_atom_site_aniso_U_11
_atom_site_aniso_U_22
_atom_site_aniso_U_33
_atom_site_aniso_U_23
_atom_site_aniso_U_13
_atom_site_aniso_U_12
Ni1 0.01249(19) 0.0182(2) 0.0237(2) 0.00972(17) 0.00705(16) 0.00425(15)
Ni2 0.01152(19) 0.0199(2) 0.0261(2) 0.01309(18) 0.00657(16) 0.00501(15)
Ni3 0.01261(19) 0.0176(2) 0.0235(2) 0.01003(17) 0.00578(16) 0.00349(15)
N1 0.0185(13) 0.0202(13) 0.0251(15) 0.0098(12) 0.0102(12) 0.0025(11)
N2 0.0146(12) 0.0181(13) 0.0223(14) 0.0113(12) 0.0072(11) 0.0018(10)
N3 0.0151(12) 0.0217(13) 0.0282(14) 0.0161(12) 0.0108(11) 0.0087(10)
N4 0.0151(12) 0.0271(14) 0.0341(15) 0.0214(13) 0.0118(12) 0.0091(11)
N5 0.0096(11) 0.0188(13) 0.0285(15) 0.0121(12) 0.0052(11) 0.0037(10)
N6 0.0160(13) 0.0206(14) 0.0299(15) 0.0111(12) 0.0053(12) 0.0032(11)
O1 0.0167(10) 0.0180(11) 0.0348(13) 0.0156(10) 0.0106(10) 0.0055(9)
O2 0.0139(10) 0.0173(10) 0.0221(12) 0.0088(10) 0.0041(9) 0.0027(8)
O3 0.0180(11) 0.0322(13) 0.0324(13) 0.0205(11) 0.0099(10) 0.0095(10)
O4 0.0154(11) 0.0293(12) 0.0263(12) 0.0145(10) 0.0055(9) 0.0060(9)
O5 0.0159(11) 0.0260(12) 0.0339(13) 0.0163(11) 0.0047(10) 0.0041(9)
O6 0.0093(9) 0.0205(11) 0.0277(12) 0.0101(10) 0.0067(9) 0.0042(8)
O7 0.0175(11) 0.0242(12) 0.0312(13) 0.0135(10) 0.0099(10) 0.0040(9)
O8 0.0144(10) 0.0255(12) 0.0266(13) 0.0147(10) 0.0054(9) 0.0028(9)
O9 0.0152(10) 0.0245(11) 0.0272(12) 0.0141(10) 0.0061(9) 0.0024(9)
C1 0.0279(18) 0.036(2) 0.030(2) 0.0092(17) 0.0036(16) 0.0048(16)
C2 0.0254(17) 0.0223(17) 0.0307(19) 0.0125(15) 0.0131(15) 0.0021(14)
C3 0.039(2) 0.0240(18) 0.0298(19) 0.0081(16) 0.0141(17) 0.0053(15)
C4 0.044(2) 0.0273(19) 0.036(2) 0.0108(17) 0.0202(18) 0.0157(17)
C5 0.0323(18) 0.0300(19) 0.035(2) 0.0175(17) 0.0171(17) 0.0146(15)
C6 0.0207(16) 0.0195(16) 0.0323(19) 0.0145(15) 0.0143(15) 0.0072(13)
C7 0.0157(15) 0.0223(16) 0.0324(19) 0.0164(15) 0.0111(14) 0.0073(13)
C8 0.0155(16) 0.041(2) 0.076(3) 0.036(2) 0.0160(18) 0.0132(15)
C9 0.0169(16) 0.039(2) 0.050(2) 0.0325(18) 0.0154(16) 0.0152(15)
C10 0.0260(18) 0.050(2) 0.052(2) 0.038(2) 0.0230(18) 0.0257(18)
C11 0.040(2) 0.045(2) 0.042(2) 0.0292(19) 0.0265(19) 0.0306(19)
C12 0.0325(18) 0.0309(18) 0.0314(19) 0.0179(16) 0.0132(16) 0.0179(15)
C13 0.0196(15) 0.0239(16) 0.0294(18) 0.0168(15) 0.0115(14) 0.0108(13)
C14 0.0150(15) 0.0208(16) 0.0286(18) 0.0114(14) 0.0067(13) 0.0045(12)
C15 0.084(3) 0.051(3) 0.064(3) 0.045(2) 0.041(3) 0.036(2)
C16 0.0343(19) 0.0301(19) 0.044(2) 0.0205(18) 0.0157(17) 0.0081(16)
C17 0.048(2) 0.0234(19) 0.060(3) 0.0207(19) 0.023(2) 0.0080(17)
C18 0.041(2) 0.0186(17) 0.044(2) 0.0076(17) 0.0137(18) 0.0064(16)
C19 0.0306(18) 0.0254(18) 0.0320(19) 0.0099(16) 0.0131(16) 0.0078(15)
C20 0.0134(15) 0.0215(16) 0.0314(18) 0.0106(15) 0.0047(14) 0.0032(13)
C21 0.0218(16) 0.0243(17) 0.0273(18) 0.0112(15) 0.0100(14) 0.0053(13)
C22 0.0135(15) 0.0229(17) 0.0309(19) 0.0145(15) 0.0089(14) 0.0084(13)
C23 0.0189(16) 0.0266(17) 0.0363(19) 0.0163(16) 0.0136(15) 0.0082(14)
C24 0.046(2) 0.038(2) 0.047(2) 0.0111(19) 0.030(2) 0.0008(18)
C25 0.059(3) 0.047(2) 0.045(2) 0.012(2) 0.035(2) 0.005(2)
C26 0.041(2) 0.044(2) 0.054(3) 0.028(2) 0.029(2) 0.0090(18)
C27 0.0304(19) 0.045(2) 0.049(2) 0.025(2) 0.0158(18) -0.0001(17)
C28 0.0255(18) 0.038(2) 0.035(2) 0.0170(17) 0.0097(16) 0.0053(15)
C29 0.0127(14) 0.0282(18) 0.0294(18) 0.0121(15) 0.0077(14) 0.0057(13)
C30 0.0180(16) 0.0313(19) 0.035(2) 0.0134(17) 0.0061(15) 0.0070(14)
C31 0.0288(18) 0.032(2) 0.037(2) 0.0137(17) 0.0077(17) 0.0057(16)
C32 0.037(2) 0.032(2) 0.047(2) 0.015(2) 0.0034(19) 0.0067(17)
C33 0.038(2) 0.038(2) 0.043(2) 0.008(2) -0.0031(19) 0.0106(18)
C34 0.048(2) 0.047(2) 0.038(2) 0.016(2) 0.001(2) 0.014(2)
C35 0.0300(19) 0.036(2) 0.039(2) 0.0162(18) 0.0039(17) 0.0092(16)
C36 0.0200(16) 0.0168(15) 0.0269(17) 0.0104(14) 0.0062(14) 0.0035(13)
C37 0.0213(16) 0.0158(15) 0.0268(18) 0.0088(14) 0.0040(14) 0.0011(13)
C38 0.0247(17) 0.0248(17) 0.0347(19) 0.0163(16) 0.0102(15) 0.0056(14)
C39 0.036(2) 0.0325(19) 0.035(2) 0.0171(17) 0.0145(17) 0.0070(16)
C40 0.040(2) 0.0285(18) 0.0307(19) 0.0188(16) 0.0063(17) 0.0075(16)
C41 0.0257(17) 0.0291(19) 0.035(2) 0.0159(17) 0.0029(16) 0.0060(15)
C42 0.0236(17) 0.0253(17) 0.0311(19) 0.0145(15) 0.0076(15) 0.0050(14)

loop_
_atom_type_symbol
_atom_type_description
_atom_type_scat_dispersion_real
_atom_type_scat_dispersion_imag
_atom_type_scat_source
C C 0.0033 0.0016 'International Tables Vol C Tables 4.2.6.8 and 6.1.1.4'
H H 0.0000 0.0000 'International Tables Vol C Tables 4.2.6.8 and 6.1.1.4'
N N 0.0061 0.0033 'International Tables Vol C Tables 4.2.6.8 and 6.1.1.4'
O O 0.0106 0.0060 'International Tables Vol C Tables 4.2.6.8 and 6.1.1.4'
Ni Ni 0.3393 1.1124 'International Tables Vol C Tables 4.2.6.8 and 6.1.1.4'

loop_
_geom_angle_atom_site_label_1
_geom_angle_atom_site_label_2
_geom_angle_atom_site_label_3
_geom_angle
_geom_angle_site_symmetry_1
_geom_angle_site_symmetry_3
O4 Ni1 N2 171.06(9) . .
O4 Ni1 O6 91.33(8) . .
N2 Ni1 O6 89.11(9) . .
O4 Ni1 O7 84.35(8) . .
N2 Ni1 O7 86.71(9) . .
O6 Ni1 O7 91.20(8) . .
O4 Ni1 O1 88.67(8) . .
N2 Ni1 O1 100.26(9) . .
O6 Ni1 O1 90.24(8) . .
O7 Ni1 O1 172.90(8) . .
O4 Ni1 N1 100.44(9) . .
N2 Ni1 N1 78.98(10) . .
O6 Ni1 N1 168.09(9) . .
O7 Ni1 N1 88.18(9) . .
O1 Ni1 N1 91.84(8) . .
O5 Ni2 O1 88.57(8) . 2_666
O5 Ni2 O3 85.30(9) . .
O1 Ni2 O3 91.59(8) 2_666 .
O5 Ni2 N3 175.08(9) . .
O1 Ni2 N3 88.27(9) 2_666 .
O3 Ni2 N3 91.01(9) . .
O5 Ni2 O2 87.91(8) . .
O1 Ni2 O2 90.26(8) 2_666 .
O3 Ni2 O2 172.92(8) . .
N3 Ni2 O2 95.87(9) . .
O5 Ni2 N4 104.15(9) . .
O1 Ni2 N4 167.25(9) 2_666 .
O3 Ni2 N4 88.58(9) . .
N3 Ni2 N4 78.98(9) . .
O2 Ni2 N4 91.12(8) . .
O8 Ni3 N5 173.56(9) . .
O8 Ni3 O9 86.29(8) . .
N5 Ni3 O9 87.49(9) . .
O8 Ni3 O2 91.89(8) . .
N5 Ni3 O2 89.76(9) . .
O9 Ni3 O2 89.80(8) . .
O8 Ni3 O6 89.61(8) . .
N5 Ni3 O6 96.61(9) . .
O9 Ni3 O6 175.89(8) . .
O2 Ni3 O6 89.96(8) . .
O8 Ni3 N6 99.89(9) . .
N5 Ni3 N6 77.81(10) . .
O9 Ni3 N6 84.30(9) . .
O2 Ni3 N6 166.43(9) . .
O6 Ni3 N6 96.80(8) . .
C2 N1 C6 118.6(3) . .
C2 N1 Ni1 131.8(2) . .
C6 N1 Ni1 109.6(2) . .
C7 N2 O2 118.4(2) . .
C7 N2 Ni1 115.7(2) . .
O2 N2 Ni1 124.50(17) . .
C14 N3 O6 119.1(2) . 2_666
C14 N3 Ni2 115.97(19) . .
O6 N3 Ni2 124.88(18) 2_666 .
C13 N4 C9 117.7(3) . .
C13 N4 Ni2 110.54(17) . .
C9 N4 Ni2 131.1(2) . .
C21 N5 O1 118.1(2) . 2_666
C21 N5 Ni3 116.6(2) . .
O1 N5 Ni3 124.14(17) 2_666 .
C16 N6 C20 117.4(3) . .
C16 N6 Ni3 133.3(2) . .
C20 N6 Ni3 109.17(19) . .
N5 O1 Ni2 113.61(15) 2_666 2_666
N5 O1 Ni1 130.49(15) 2_666 .
Ni2 O1 Ni1 110.51(9) 2_666 .
N2 O2 Ni3 113.60(15) . .
N2 O2 Ni2 127.10(16) . .
Ni3 O2 Ni2 109.68(9) . .
C36 O3 Ni2 128.1(2) 2_666 .
C36 O4 Ni1 136.3(2) . .
C29 O5 Ni2 136.3(2) . .
N3 O6 Ni1 113.56(16) 2_666 .
N3 O6 Ni3 129.85(17) 2_666 .
Ni1 O6 Ni3 110.59(8) . .
C22 O7 Ni1 130.2(2) . .
C22 O8 Ni3 134.36(19) . .
C29 O9 Ni3 125.21(19) . .
N1 C2 C3 121.2(3) . .
N1 C2 C1 118.3(3) . .
C3 C2 C1 120.5(3) . .
C4 C3 C2 120.0(3) . .
C4 C3 H3 120.0 . .
C2 C3 H3 120.0 . .
C5 C4 C3 118.7(3) . .
C5 C4 H4 120.6 . .
C3 C4 H4 120.6 . .
C4 C5 C6 119.2(3) . .
C4 C5 H5 120.4 . .
C6 C5 H5 120.4 . .
N1 C6 C5 122.2(3) . .
N1 C6 C7 116.8(3) . .
C5 C6 C7 121.0(3) . .
N2 C7 C6 117.9(3) . .
N2 C7 H7 121.1 . .
C6 C7 H7 121.1 . .
N4 C9 C10 121.2(3) . .
N4 C9 C8 117.4(3) . .
C10 C9 C8 121.3(3) . .
C11 C10 C9 120.5(3) . .
C11 C10 H10 119.7 . .
C9 C10 H10 119.7 . .
C10 C11 C12 118.7(3) . .
C10 C11 H11 120.6 . .
C12 C11 H11 120.6 . .
C13 C12 C11 118.4(3) . .
C13 C12 H12 120.8 . .
C11 C12 H12 120.8 . .
N4 C13 C12 123.4(3) . .
N4 C13 C14 116.2(3) . .
C12 C13 C14 120.4(3) . .
N3 C14 C13 117.5(3) . .
N3 C14 H14 121.2 . .
C13 C14 H14 121.2 . .
N6 C16 C17 122.3(3) . .
N6 C16 C15 117.1(3) . .
C17 C16 C15 120.6(3) . .
C18 C17 C16 119.7(3) . .
C18 C17 H17 120.2 . .
C16 C17 H17 120.2 . .
C19 C18 C17 118.8(3) . .
C19 C18 H18 120.6 . .
C17 C18 H18 120.6 . .
C18 C19 C20 119.1(3) . .
C18 C19 H19 120.5 . .
C20 C19 H19 120.5 . .
N6 C20 C19 122.5(3) . .
N6 C20 C21 116.7(3) . .
C19 C20 C21 120.8(3) . .
N5 C21 C20 118.6(3) . .
N5 C21 H21 120.7 . .
C20 C21 H21 120.7 . .
O8 C22 O7 127.5(3) . .
O8 C22 C23 116.9(3) . .
O7 C22 C23 115.6(3) . .
C24 C23 C28 118.7(3) . .
C24 C23 C22 119.2(3) . .
C28 C23 C22 122.1(3) . .
C23 C24 C25 121.5(4) . .
C23 C24 H24 119.3 . .
C25 C24 H24 119.3 . .
C26 C25 C24 118.9(4) . .
C26 C25 H25 120.5 . .
C24 C25 H25 120.5 . .
C25 C26 C27 120.4(3) . .
C25 C26 H26 119.8 . .
C27 C26 H26 119.8 . .
C26 C27 C28 120.4(4) . .
C26 C27 H27 119.8 . .
C28 C27 H27 119.8 . .
C23 C28 C27 120.1(3) . .
C23 C28 H28 120.0 . .
C27 C28 H28 120.0 . .
O9 C29 O5 127.3(3) . .
O9 C29 C30 117.1(3) . .
O5 C29 C30 115.5(3) . .
C31 C30 C35 119.2(3) . .
C31 C30 C29 119.9(3) . .
C35 C30 C29 120.8(3) . .
C32 C31 C30 120.5(4) . .
C32 C31 H31 119.7 . .
C30 C31 H31 119.7 . .
C33 C32 C31 120.5(4) . .
C33 C32 H32 119.7 . .
C31 C32 H32 119.7 . .
C32 C33 C34 119.6(4) . .
C32 C33 H33 120.2 . .
C34 C33 H33 120.2 . .
C35 C34 C33 120.7(4) . .
C35 C34 H34 119.7 . .
C33 C34 H34 119.6 . .
C34 C35 C30 119.4(4) . .
C34 C35 H35 120.3 . .
C30 C35 H35 120.3 . .
O3 C36 O4 127.4(3) 2_666 .
O3 C36 C37 116.8(3) 2_666 .
O4 C36 C37 115.8(3) . .
C42 C37 C38 118.8(3) . .
C42 C37 C36 120.7(3) . .
C38 C37 C36 120.5(3) . .
C39 C38 C37 120.5(3) . .
C39 C38 H38 119.7 . .
C37 C38 H38 119.7 . .
C40 C39 C38 120.5(3) . .
C40 C39 H39 119.7 . .
C38 C39 H39 119.7 . .
C39 C40 C41 119.6(3) . .
C39 C40 H40 120.2 . .
C41 C40 H40 120.2 . .
C40 C41 C42 120.3(3) . .
C40 C41 H41 119.8 . .
C42 C41 H41 119.8 . .
C41 C42 C37 120.3(3) . .
C41 C42 H42 119.9 . .
C37 C42 H42 119.9 . .

loop_
_geom_bond_atom_site_label_1
_geom_bond_atom_site_label_2
_geom_bond_distance
_geom_bond_site_symmetry_2
Ni1 O4 2.038(2) .
Ni1 N2 2.038(2) .
Ni1 O6 2.039(2) .
Ni1 O7 2.050(2) .
Ni1 O1 2.0707(19) .
Ni1 N1 2.166(2) .
Ni2 O5 2.035(2) .
Ni2 O1 2.0384(19) 2_666
Ni2 O3 2.041(2) .
Ni2 N3 2.042(3) .
Ni2 O2 2.118(2) .
Ni2 N4 2.136(2) .
Ni3 O8 2.036(2) .
Ni3 N5 2.043(2) .
Ni3 O9 2.049(2) .
Ni3 O2 2.0568(19) .
Ni3 O6 2.080(2) .
Ni3 N6 2.216(3) .
N1 C2 1.346(4) .
N1 C6 1.365(4) .
N2 C7 1.288(4) .
N2 O2 1.349(3) .
N3 C14 1.281(4) .
N3 O6 1.351(3) 2_666
N4 C13 1.354(4) .
N4 C9 1.361(4) .
N5 C21 1.274(4) .
N5 O1 1.350(3) 2_666
N6 C16 1.347(4) .
N6 C20 1.348(4) .
O1 N5 1.350(3) 2_666
O1 Ni2 2.0383(19) 2_666
O3 C36 1.253(4) 2_666
O4 C36 1.259(3) .
O5 C29 1.262(4) .
O6 N3 1.351(3) 2_666
O7 C22 1.261(4) .
O8 C22 1.254(4) .
O9 C29 1.261(4) .
C1 C2 1.486(5) .
C1 H1A 0.9800 .
C1 H1B 0.9800 .
C1 H1C 0.9800 .
C2 C3 1.405(4) .
C3 C4 1.384(5) .
C3 H3 0.9500 .
C4 C5 1.382(5) .
C4 H4 0.9500 .
C5 C6 1.390(4) .
C5 H5 0.9500 .
C6 C7 1.454(5) .
C7 H7 0.9500 .
C8 C9 1.491(5) .
C8 H8A 0.9800 .
C8 H8B 0.9800 .
C8 H8C 0.9800 .
C9 C10 1.389(5) .
C10 C11 1.377(5) .
C10 H10 0.9500 .
C11 C12 1.392(4) .
C11 H11 0.9500 .
C12 C13 1.386(4) .
C12 H12 0.9500 .
C13 C14 1.463(4) .
C14 H14 0.9500 .
C15 C16 1.502(5) .
C15 H15A 0.9800 .
C15 H15B 0.9800 .
C15 H15C 0.9800 .
C16 C17 1.379(5) .
C17 C18 1.372(5) .
C17 H17 0.9500 .
C18 C19 1.372(5) .
C18 H18 0.9500 .
C19 C20 1.388(4) .
C19 H19 0.9500 .
C20 C21 1.462(4) .
C21 H21 0.9500 .
C22 C23 1.509(4) .
C23 C24 1.379(5) .
C23 C28 1.387(5) .
C24 C25 1.402(5) .
C24 H24 0.9500 .
C25 C26 1.371(6) .
C25 H25 0.9500 .
C26 C27 1.376(5) .
C26 H26 0.9500 .
C27 C28 1.395(5) .
C27 H27 0.9500 .
C28 H28 0.9500 .
C29 C30 1.508(5) .
C30 C31 1.389(5) .
C30 C35 1.401(5) .
C31 C32 1.389(5) .
C31 H31 0.9500 .
C32 C33 1.366(6) .
C32 H32 0.9500 .
C33 C34 1.395(6) .
C33 H33 0.9500 .
C34 C35 1.388(5) .
C34 H34 0.9500 .
C35 H35 0.9500 .
C36 O3 1.253(4) 2_666
C36 C37 1.511(4) .
C37 C42 1.392(4) .
C37 C38 1.396(4) .
C38 C39 1.380(5) .
C38 H38 0.9500 .
C39 C40 1.378(5) .
C39 H39 0.9500 .
C40 C41 1.387(5) .
C40 H40 0.9500 .
C41 C42 1.387(5) .
C41 H41 0.9500 .
C42 H42 0.9500 .
